data_4106722
loop_
_publ_author_name
'Junqi Li'
'Martin D. Burke'

_publ_section_title
;
 Pinene-Derived Iminodiacetic Acid (PIDA): A Powerful Ligand for
 Stereoselective Synthesis and Iterative Cross-Coupling of C(sp3) Boronate
 Building Blocks
;
_journal_name_full 'Journal of the American Chemical Society'
_journal_page_first 13774
_journal_page_last 13777
_journal_paper_doi 10.1021/ja205912y
_journal_volume 133
_journal_year 2011
_chemical_absolute_configuration syn
_chemical_formula_moiety 'C17 H26 B N O4'
_chemical_formula_sum 'C17 H26 B N O4'
_chemical_formula_weight 319.20
_chemical_name_systematic
; 
? 
;
_space_group_IT_number 4
_symmetry_cell_setting monoclinic
_symmetry_space_group_name_Hall 'P 2yb'
_symmetry_space_group_name_H-M 'P 1 21 1'
_atom_sites_solution_hydrogens geom
_atom_sites_solution_primary direct
_atom_sites_solution_secondary difmap
_audit_creation_method SHELXL-97
_audit_update_record
; 
? 
;
_cell_angle_alpha 90.00
_cell_angle_beta 93.419(6)
_cell_angle_gamma 90.00
_cell_formula_units_Z 2
_cell_length_a 7.217(3)
_cell_length_b 10.952(4)
_cell_length_c 10.924(4)
_cell_measurement_reflns_used 935
_cell_measurement_temperature 193(2)
_cell_measurement_theta_max 25.59
_cell_measurement_theta_min 2.83
_cell_volume 861.9(6)
_computing_cell_refinement 'SAINT V7.23A (Bruker, 2005)'
_computing_data_collection 'SMART V5.625 (Bruker, 2001)'
_computing_data_reduction
; 
SAINT V7.23A, XPREP V2005/2, SADABS V2007/4, TWINABS V2007/5 
(Bruker, 2005 & 2007) 
;
_computing_molecular_graphics
; 
SHELXTL V6.12 (Bruker, 2005), CrystalMaker v2.1.3 (CrystalMaker, 1994) 
;
_computing_publication_material 'XCIF V6.12 (Bruker, 2005)'
_computing_structure_refinement 'SHELXTL V6.12 (Bruker, 2005)'
_computing_structure_solution 'SHELXTL V6.12 (Bruker, 2005)'
_diffrn_ambient_temperature 193(2)
_diffrn_measured_fraction_theta_full 0.999
_diffrn_measured_fraction_theta_max 0.999
_diffrn_measurement_device 'Siemens Platform/CCD'
_diffrn_measurement_method 'profile data from \w scans'
_diffrn_radiation_monochromator graphite
_diffrn_radiation_source 'normal-focus sealed tube'
_diffrn_radiation_type MoK\a
_diffrn_radiation_wavelength 0.71073
_diffrn_radiation_wavelength_id b17kas
_diffrn_reflns_av_R_equivalents 0.0267
_diffrn_reflns_av_sigmaI/netI 0.0178
_diffrn_reflns_limit_h_max 8
_diffrn_reflns_limit_h_min -8
_diffrn_reflns_limit_k_max 13
_diffrn_reflns_limit_k_min -13
_diffrn_reflns_limit_l_max 13
_diffrn_reflns_limit_l_min -13
_diffrn_reflns_number 9204
_diffrn_reflns_theta_full 25.63
_diffrn_reflns_theta_max 25.63
_diffrn_reflns_theta_min 1.87
_exptl_absorpt_coefficient_mu 0.085
_exptl_absorpt_correction_T_max 0.9799
_exptl_absorpt_correction_T_min 0.9377
_exptl_absorpt_correction_type integration
_exptl_absorpt_process_details 'SHELXTL/XPREP V2005/2 (Bruker, 2005)'
_exptl_crystal_colour colorless
_exptl_crystal_density_diffrn 1.230
_exptl_crystal_description prism
_exptl_crystal_F_000 344
_exptl_crystal_id b17kas
_exptl_crystal_preparation
; 
The data crystal was mounted using oil (Parantone-N, Exxon) to a 
0.3 mm cryo-loop (Hampton Research) with the (0 1 0) scattering 
planes roughly normal to the spindle axis. 
;
_exptl_crystal_size_max 0.84
_exptl_crystal_size_mid 0.40
_exptl_crystal_size_min 0.26
_refine_diff_density_max 0.133
_refine_diff_density_min -0.194
_refine_diff_density_rms 0.048
_refine_ls_abs_structure_details
; 
The absolute strcuture was known synthetically. 
;
_refine_ls_abs_structure_Flack 0(10)
_refine_ls_extinction_method none
_refine_ls_goodness_of_fit_ref 1.076
_refine_ls_hydrogen_treatment noref
_refine_ls_matrix_type full
_refine_ls_number_parameters 212
_refine_ls_number_reflns 1720
_refine_ls_number_restraints 1
_refine_ls_restrained_S_all 1.076
_refine_ls_R_factor_all 0.0348
_refine_ls_R_factor_gt 0.0323
_refine_ls_shift/su_max 0.000
_refine_ls_shift/su_mean 0.000
_refine_ls_structure_factor_coef Fsqd
_refine_ls_weighting_details 'calc w=1/[\s^2^(Fo^2^)+(0.0568P)^2^+0.0663P] where P=(Fo^2^+2Fc^2^)/3'
_refine_ls_weighting_scheme calc
_refine_ls_wR_factor_gt 0.0819
_refine_ls_wR_factor_ref 0.0836
_reflns_number_gt 1608
_reflns_number_total 1720
_reflns_threshold_expression >2sigma(I)
_cod_data_source_file ja205912y_si_003.cif
_cod_data_source_block b17kas
_cod_original_sg_symbol_H-M 'P 1 21 1 '
_cod_database_code 4106722

loop_
_symmetry_equiv_pos_as_xyz
'x, y, z'
'-x, y+1/2, -z'

loop_
_atom_site_label
_atom_site_type_symbol
_atom_site_fract_x
_atom_site_fract_y
_atom_site_fract_z
_atom_site_U_iso_or_equiv
_atom_site_adp_type
_atom_site_occupancy
_atom_site_symmetry_multiplicity
_atom_site_calc_flag
_atom_site_refinement_flags
N1 N 0.3823(2) -0.01772(14) 0.59295(14) 0.0280(3) Uani 1 1 d .
B1 B 0.4045(3) 0.1322(2) 0.5723(2) 0.0308(4) Uani 1 1 d .
O1 O 0.60263(17) 0.15302(12) 0.60632(13) 0.0366(3) Uani 1 1 d .
O2 O 0.86881(19) 0.04845(17) 0.60816(18) 0.0550(4) Uani 1 1 d .
O3 O 0.2719(2) 0.02560(16) 0.27574(13) 0.0495(4) Uani 1 1 d .
O4 O 0.37832(19) 0.13860(13) 0.43586(12) 0.0373(3) Uani 1 1 d .
C1 C 0.7014(3) 0.0516(2) 0.6012(2) 0.0371(4) Uani 1 1 d .
C2 C 0.5786(3) -0.05972(19) 0.5838(2) 0.0354(4) Uani 1 1 d .
H2A H 0.5945 -0.0970 0.5025 0.043 Uiso 1 1 calc R
H2B H 0.6112 -0.1212 0.6479 0.043 Uiso 1 1 calc R
C3 C 0.2637(2) -0.05381(18) 0.48144(17) 0.0327(4) Uani 1 1 d .
H3A H 0.1306 -0.0516 0.4987 0.039 Uiso 1 1 calc R
H3B H 0.2952 -0.1373 0.4548 0.039 Uiso 1 1 calc R
C4 C 0.3050(3) 0.0388(2) 0.38369(18) 0.0357(4) Uani 1 1 d .
C5 C 0.2693(3) 0.21874(18) 0.63874(18) 0.0321(4) Uani 1 1 d .
H5 H 0.1396 0.2051 0.6256 0.038 Uiso 1 1 calc R
C6 C 0.3249(3) 0.30970(18) 0.71197(19) 0.0367(4) Uani 1 1 d .
H6 H 0.4545 0.3164 0.7317 0.044 Uiso 1 1 calc R
C7 C 0.2028(4) 0.4026(3) 0.7663(3) 0.0600(7) Uani 1 1 d .
H7A H 0.2219 0.4011 0.8558 0.090 Uiso 1 1 calc R
H7B H 0.0727 0.3840 0.7428 0.090 Uiso 1 1 calc R
H7C H 0.2335 0.4839 0.7358 0.090 Uiso 1 1 calc R
C8 C 0.2957(2) -0.05721(17) 0.71125(17) 0.0289(4) Uani 1 1 d .
H8 H 0.1701 -0.0184 0.7095 0.035 Uiso 1 1 calc R
C9 C 0.2624(3) -0.19796(18) 0.71566(18) 0.0326(4) Uani 1 1 d .
H9 H 0.3535 -0.2374 0.6627 0.039 Uiso 1 1 calc R
C10 C 0.3013(3) -0.24582(18) 0.84642(19) 0.0381(5) Uani 1 1 d .
H10 H 0.2689 -0.3338 0.8571 0.046 Uiso 1 1 calc R
C11 C 0.2342(3) -0.1602(2) 0.94999(19) 0.0408(5) Uani 1 1 d .
C12 C 0.4211(3) -0.0920(2) 0.9342(2) 0.0418(5) Uani 1 1 d .
H12 H 0.4818 -0.0577 1.0114 0.050 Uiso 1 1 calc R
C13 C 0.4065(3) -0.00406(19) 0.82522(18) 0.0365(4) Uani 1 1 d .
H13A H 0.5331 0.0173 0.8022 0.044 Uiso 1 1 calc R
H13B H 0.3455 0.0721 0.8506 0.044 Uiso 1 1 calc R
C14 C 0.5029(3) -0.2131(2) 0.8914(2) 0.0453(5) Uani 1 1 d .
H14A H 0.5555 -0.2656 0.9586 0.054 Uiso 1 1 calc R
H14B H 0.5896 -0.2046 0.8250 0.054 Uiso 1 1 calc R
C15 C 0.0664(3) -0.2366(2) 0.6666(2) 0.0432(5) Uani 1 1 d .
H15A H 0.0549 -0.3256 0.6714 0.065 Uiso 1 1 calc R
H15B H 0.0461 -0.2104 0.5810 0.065 Uiso 1 1 calc R
H15C H -0.0263 -0.1983 0.7161 0.065 Uiso 1 1 calc R
C16 C 0.0538(3) -0.0870(2) 0.9357(2) 0.0497(6) Uani 1 1 d .
H16A H -0.0522 -0.1429 0.9348 0.075 Uiso 1 1 calc R
H16B H 0.0506 -0.0411 0.8586 0.075 Uiso 1 1 calc R
H16C H 0.0476 -0.0301 1.0045 0.075 Uiso 1 1 calc R
C17 C 0.2325(4) -0.2300(2) 1.0718(2) 0.0576(6) Uani 1 1 d .
H17A H 0.1256 -0.2853 1.0696 0.086 Uiso 1 1 calc R
H17B H 0.2237 -0.1719 1.1394 0.086 Uiso 1 1 calc R
H17C H 0.3472 -0.2775 1.0842 0.086 Uiso 1 1 calc R

loop_
_atom_site_aniso_label
_atom_site_aniso_U_11
_atom_site_aniso_U_22
_atom_site_aniso_U_33
_atom_site_aniso_U_23
_atom_site_aniso_U_13
_atom_site_aniso_U_12
N1 0.0234(7) 0.0236(8) 0.0370(8) -0.0019(6) 0.0023(6) 0.0003(6)
B1 0.0273(9) 0.0239(10) 0.0415(11) 0.0003(9) 0.0040(8) -0.0018(8)
O1 0.0256(7) 0.0281(8) 0.0566(8) -0.0020(6) 0.0064(6) -0.0029(5)
O2 0.0230(7) 0.0464(9) 0.0959(13) 0.0003(10) 0.0055(7) 0.0001(7)
O3 0.0637(10) 0.0471(10) 0.0376(8) -0.0016(7) 0.0014(7) 0.0021(8)
O4 0.0405(7) 0.0298(7) 0.0420(7) 0.0020(6) 0.0075(6) -0.0009(6)
C1 0.0270(9) 0.0339(10) 0.0509(11) 0.0006(9) 0.0058(8) 0.0002(8)
C2 0.0260(9) 0.0282(10) 0.0526(12) -0.0010(9) 0.0067(8) 0.0030(8)
C3 0.0301(9) 0.0291(10) 0.0389(10) -0.0043(8) 0.0007(7) -0.0015(8)
C4 0.0320(9) 0.0321(10) 0.0434(11) -0.0006(9) 0.0044(8) 0.0036(8)
C5 0.0283(9) 0.0272(9) 0.0410(10) 0.0023(8) 0.0051(7) 0.0014(7)
C6 0.0384(10) 0.0307(11) 0.0414(10) -0.0004(8) 0.0059(8) 0.0025(8)
C7 0.0695(17) 0.0475(14) 0.0640(16) -0.0160(12) 0.0129(13) 0.0118(13)
C8 0.0265(8) 0.0241(9) 0.0363(9) -0.0010(8) 0.0031(7) -0.0011(7)
C9 0.0337(9) 0.0243(9) 0.0397(10) -0.0032(8) 0.0023(8) -0.0031(7)
C10 0.0449(11) 0.0232(10) 0.0456(11) 0.0022(8) -0.0012(9) 0.0006(8)
C11 0.0510(12) 0.0327(10) 0.0387(11) 0.0024(9) 0.0022(9) -0.0021(9)
C12 0.0464(12) 0.0341(11) 0.0433(11) 0.0001(9) -0.0101(9) -0.0015(9)
C13 0.0399(10) 0.0288(9) 0.0403(10) -0.0026(8) -0.0021(8) -0.0032(8)
C14 0.0449(12) 0.0376(11) 0.0519(12) 0.0050(10) -0.0097(10) 0.0049(10)
C15 0.0436(12) 0.0364(11) 0.0487(12) 0.0031(9) -0.0043(9) -0.0132(9)
C16 0.0518(13) 0.0502(14) 0.0484(12) 0.0039(10) 0.0137(10) 0.0032(11)
C17 0.0793(17) 0.0479(15) 0.0454(12) 0.0084(11) 0.0022(11) -0.0060(13)

loop_
_atom_type_symbol
_atom_type_description
_atom_type_scat_dispersion_real
_atom_type_scat_dispersion_imag
_atom_type_scat_source
C C 0.0033 0.0000 'International Tables Vol C Tables 4.2.6.8 and 6.1.1.4'
H H 0.0000 0.0000 'International Tables Vol C Tables 4.2.6.8 and 6.1.1.4'
B B 0.0013 0.0000 'International Tables Vol C Tables 4.2.6.8 and 6.1.1.4'
N N 0.0061 0.0000 'International Tables Vol C Tables 4.2.6.8 and 6.1.1.4'
O O 0.0106 0.0000 'International Tables Vol C Tables 4.2.6.8 and 6.1.1.4'

loop_
_geom_angle_atom_site_label_1
_geom_angle_atom_site_label_2
_geom_angle_atom_site_label_3
_geom_angle
C2 N1 C3 111.17(15)
C2 N1 C8 113.88(14)
C3 N1 C8 111.66(14)
C2 N1 B1 101.22(14)
C3 N1 B1 101.81(14)
C8 N1 B1 116.09(14)
O1 B1 O4 107.90(15)
O1 B1 C5 114.28(17)
O4 B1 C5 112.87(16)
O1 B1 N1 102.57(15)
O4 B1 N1 99.99(15)
C5 B1 N1 117.73(16)
C1 O1 B1 112.16(16)
C4 O4 B1 114.42(16)
O2 C1 O1 124.2(2)
O2 C1 C2 124.2(2)
O1 C1 C2 111.65(16)
N1 C2 C1 107.06(16)
N1 C2 H2A 110.3
C1 C2 H2A 110.3
N1 C2 H2B 110.3
C1 C2 H2B 110.3
H2A C2 H2B 108.6
N1 C3 C4 105.62(16)
N1 C3 H3A 110.6
C4 C3 H3A 110.6
N1 C3 H3B 110.6
C4 C3 H3B 110.6
H3A C3 H3B 108.7
O3 C4 O4 124.9(2)
O3 C4 C3 125.2(2)
O4 C4 C3 109.80(16)
C6 C5 B1 124.00(18)
C6 C5 H5 118.0
B1 C5 H5 118.0
C5 C6 C7 126.0(2)
C5 C6 H6 117.0
C7 C6 H6 117.0
C6 C7 H7A 109.5
C6 C7 H7B 109.5
H7A C7 H7B 109.5
C6 C7 H7C 109.5
H7A C7 H7C 109.5
H7B C7 H7C 109.5
N1 C8 C13 110.75(15)
N1 C8 C9 112.10(15)
C13 C8 C9 114.73(16)
N1 C8 H8 106.2
C13 C8 H8 106.2
C9 C8 H8 106.2
C10 C9 C15 110.11(16)
C10 C9 C8 110.28(16)
C15 C9 C8 113.57(17)
C10 C9 H9 107.5
C15 C9 H9 107.5
C8 C9 H9 107.5
C9 C10 C14 109.46(17)
C9 C10 C11 114.88(17)
C14 C10 C11 87.56(16)
C9 C10 H10 114.0
C14 C10 H10 114.0
C11 C10 H10 114.0
C16 C11 C17 107.40(19)
C16 C11 C12 118.3(2)
C17 C11 C12 112.69(19)
C16 C11 C10 122.52(19)
C17 C11 C10 110.23(19)
C12 C11 C10 84.26(16)
C13 C12 C14 108.48(17)
C13 C12 C11 111.54(16)
C14 C12 C11 88.35(17)
C13 C12 H12 115.1
C14 C12 H12 115.1
C11 C12 H12 115.1
C12 C13 C8 113.34(16)
C12 C13 H13A 108.9
C8 C13 H13A 108.9
C12 C13 H13B 108.9
C8 C13 H13B 108.9
H13A C13 H13B 107.7
C12 C14 C10 85.74(16)
C12 C14 H14A 114.4
C10 C14 H14A 114.4
C12 C14 H14B 114.4
C10 C14 H14B 114.4
H14A C14 H14B 111.5
C9 C15 H15A 109.5
C9 C15 H15B 109.5
H15A C15 H15B 109.5
C9 C15 H15C 109.5
H15A C15 H15C 109.5
H15B C15 H15C 109.5
C11 C16 H16A 109.5
C11 C16 H16B 109.5
H16A C16 H16B 109.5
C11 C16 H16C 109.5
H16A C16 H16C 109.5
H16B C16 H16C 109.5
C11 C17 H17A 109.5
C11 C17 H17B 109.5
H17A C17 H17B 109.5
C11 C17 H17C 109.5
H17A C17 H17C 109.5
H17B C17 H17C 109.5

loop_
_geom_bond_atom_site_label_1
_geom_bond_atom_site_label_2
_geom_bond_distance
N1 C2 1.499(2)
N1 C3 1.499(2)
N1 C8 1.531(2)
N1 B1 1.667(3)
B1 O1 1.474(2)
B1 O4 1.493(3)
B1 C5 1.568(3)
O1 C1 1.322(3)
O2 C1 1.206(2)
O3 C4 1.198(3)
O4 C4 1.328(3)
C1 C2 1.513(3)
C2 H2A 0.9900
C2 H2B 0.9900
C3 C4 1.515(3)
C3 H3A 0.9900
C3 H3B 0.9900
C5 C6 1.325(3)
C5 H5 0.9500
C6 C7 1.492(3)
C6 H6 0.9500
C7 H7A 0.9800
C7 H7B 0.9800
C7 H7C 0.9800
C8 C13 1.552(3)
C8 C9 1.561(3)
C8 H8 1.0000
C9 C10 1.532(3)
C9 C15 1.541(3)
C9 H9 1.0000
C10 C14 1.549(3)
C10 C11 1.569(3)
C10 H10 1.0000
C11 C16 1.529(3)
C11 C17 1.536(3)
C11 C12 1.560(3)
C12 C13 1.530(3)
C12 C14 1.536(3)
C12 H12 1.0000
C13 H13A 0.9900
C13 H13B 0.9900
C14 H14A 0.9900
C14 H14B 0.9900
C15 H15A 0.9800
C15 H15B 0.9800
C15 H15C 0.9800
C16 H16A 0.9800
C16 H16B 0.9800
C16 H16C 0.9800
C17 H17A 0.9800
C17 H17B 0.9800
C17 H17C 0.9800

loop_
_geom_torsion_atom_site_label_1
_geom_torsion_atom_site_label_2
_geom_torsion_atom_site_label_3
_geom_torsion_atom_site_label_4
_geom_torsion
C2 N1 B1 O1 -22.37(19)
C3 N1 B1 O1 -137.05(15)
C8 N1 B1 O1 101.46(16)
C2 N1 B1 O4 88.67(15)
C3 N1 B1 O4 -26.02(16)
C8 N1 B1 O4 -147.50(13)
C2 N1 B1 C5 -148.75(17)
C3 N1 B1 C5 96.56(19)
C8 N1 B1 C5 -24.9(2)
O4 B1 O1 C1 -84.6(2)
C5 B1 O1 C1 148.97(18)
N1 B1 O1 C1 20.4(2)
O1 B1 O4 C4 122.38(17)
C5 B1 O4 C4 -110.38(19)
N1 B1 O4 C4 15.57(19)
B1 O1 C1 O2 169.2(2)
B1 O1 C1 C2 -10.0(2)
C3 N1 C2 C1 124.92(18)
C8 N1 C2 C1 -107.90(18)
B1 N1 C2 C1 17.43(19)
O2 C1 C2 N1 174.3(2)
O1 C1 C2 N1 -6.5(2)
C2 N1 C3 C4 -79.38(19)
C8 N1 C3 C4 152.23(14)
B1 N1 C3 C4 27.73(17)
B1 O4 C4 O3 179.54(19)
B1 O4 C4 C3 1.5(2)
N1 C3 C4 O3 161.71(19)
N1 C3 C4 O4 -20.2(2)
O1 B1 C5 C6 5.1(3)
O4 B1 C5 C6 -118.6(2)
N1 B1 C5 C6 125.6(2)
B1 C5 C6 C7 172.9(2)
C2 N1 C8 C13 60.7(2)
C3 N1 C8 C13 -172.39(15)
B1 N1 C8 C13 -56.31(19)
C2 N1 C8 C9 -68.86(19)
C3 N1 C8 C9 58.07(19)
B1 N1 C8 C9 174.15(15)
N1 C8 C9 C10 142.77(15)
C13 C8 C9 C10 15.3(2)
N1 C8 C9 C15 -93.10(19)
C13 C8 C9 C15 139.46(18)
C15 C9 C10 C14 176.54(17)
C8 C9 C10 C14 -57.4(2)
C15 C9 C10 C11 -86.9(2)
C8 C9 C10 C11 39.2(2)
C9 C10 C11 C16 37.3(3)
C14 C10 C11 C16 147.7(2)
C9 C10 C11 C17 165.10(18)
C14 C10 C11 C17 -84.5(2)
C9 C10 C11 C12 -82.80(19)
C14 C10 C11 C12 27.55(15)
C16 C11 C12 C13 -42.6(3)
C17 C11 C12 C13 -169.01(19)
C10 C11 C12 C13 81.44(19)
C16 C11 C12 C14 -151.83(19)
C17 C11 C12 C14 81.8(2)
C10 C11 C12 C14 -27.80(14)
C14 C12 C13 C8 54.6(2)
C11 C12 C13 C8 -41.1(2)
N1 C8 C13 C12 -142.52(16)
C9 C8 C13 C12 -14.4(2)
C13 C12 C14 C10 -84.08(17)
C11 C12 C14 C10 28.10(15)
C9 C10 C14 C12 87.61(18)
C11 C10 C14 C12 -27.95(15)
